data_2007251
loop_
_publ_author_name
'Ward, Michael D.'
'Fleming, James S.'
'Psillakis, Elefteria'
'Jeffery, John C.'
'McCleverty, Jon A.'

_publ_section_title
;
 [Pd(H<i>L</i>)Cl~2~] and [Pd<i>L</i>~2~], where H<i>L</i> is
 2-(3-Pyrazolyl)pyridine
;
_journal_issue 5
_journal_name_full 'Acta Crystallographica Section C'
_journal_page_first 609
_journal_page_last 612
_journal_paper_doi 10.1107/S0108270197016399
_journal_volume 54
_journal_year 1998
_chemical_formula_iupac '[Pd(C8 H6 N3)2]'
_chemical_formula_sum 'C16 H12 N6 Pd'
_chemical_formula_weight 394.72
_chemical_name_systematic
;
Bis[3-(2-pyridyl)pyrazolato]palladium(II)
;
_space_group_IT_number 14
_symmetry_cell_setting monoclinic
_symmetry_space_group_name_Hall '-P 2yn'
_symmetry_space_group_name_H-M 'P 1 21/n 1'
_cell_angle_alpha 90.00
_cell_angle_beta 104.62(2)
_cell_angle_gamma 90.00
_cell_formula_units_Z 2
_cell_length_a 11.752(3)
_cell_length_b 5.1373(8)
_cell_length_c 12.288(2)
_cell_measurement_reflns_used 102
_cell_measurement_temperature 173(2)
_cell_measurement_theta_max 27.5
_cell_measurement_theta_min 3
_cell_volume 717.8(3)
_computing_cell_refinement 'SAINT (Siemens, 1995b)'
_computing_data_collection 'SMART (Siemens, 1995b)'
_computing_data_reduction SAINT
_computing_molecular_graphics SHELXTL
_computing_publication_material SHELXTL
_computing_structure_refinement SHELXTL
_computing_structure_solution 'SHELXTL (Siemens, 1995a)'
_diffrn_ambient_temperature 173(2)
_diffrn_detector_area_resol_mean 60
_diffrn_measured_fraction_theta_max 0.98
_diffrn_measurement_device 'Siemens SMART area-detector'
_diffrn_measurement_method '\w rotation with narrow frames'
_diffrn_radiation_monochromator graphite
_diffrn_radiation_source 'fine-focus sealed tube'
_diffrn_radiation_type MoK\a
_diffrn_radiation_wavelength 0.71073
_diffrn_reflns_av_R_equivalents 0.0165
_diffrn_reflns_av_sigmaI/netI 0.0231
_diffrn_reflns_limit_h_max 15
_diffrn_reflns_limit_h_min -12
_diffrn_reflns_limit_k_max 6
_diffrn_reflns_limit_k_min -6
_diffrn_reflns_limit_l_max 15
_diffrn_reflns_limit_l_min -15
_diffrn_reflns_number 4332
_diffrn_reflns_theta_full 50
_diffrn_reflns_theta_max 27.47
_diffrn_reflns_theta_min 3.43
_diffrn_standards_decay_% 0
_exptl_absorpt_coefficient_mu 1.301
_exptl_absorpt_correction_T_max 0.89
_exptl_absorpt_correction_T_min 0.66
_exptl_absorpt_correction_type 'empirical (SADABS; Sheldrick, 1996)'
_exptl_crystal_colour yellow
_exptl_crystal_density_diffrn 1.826
_exptl_crystal_density_method 'not measured'
_exptl_crystal_description prism
_exptl_crystal_F_000 392
_exptl_crystal_size_max 0.3
_exptl_crystal_size_mid 0.2
_exptl_crystal_size_min 0.1
_refine_diff_density_max 0.349
_refine_diff_density_min -0.494
_refine_ls_extinction_method none
_refine_ls_goodness_of_fit_all 1.043
_refine_ls_goodness_of_fit_obs 1.152
_refine_ls_hydrogen_treatment constr
_refine_ls_matrix_type full
_refine_ls_number_parameters 106
_refine_ls_number_reflns 1638
_refine_ls_number_restraints 0
_refine_ls_restrained_S_all 1.043
_refine_ls_restrained_S_obs 1.152
_refine_ls_R_factor_all 0.0216
_refine_ls_R_factor_obs .0177
_refine_ls_shift/esd_max 0.000
_refine_ls_shift/esd_mean 0.000
_refine_ls_structure_factor_coef Fsqd
_refine_ls_weighting_details 'w = 1/[\s^2^(Fo^2^)+(0.0281P)^2^] where P=(Fo^2^+2Fc^2^)/3'
_refine_ls_weighting_scheme calc
_refine_ls_wR_factor_all 0.0501
_refine_ls_wR_factor_obs .0495
_reflns_number_observed 1331
_reflns_number_total 1638
_reflns_observed_criterion >2sigma(I)
_cod_data_source_file mu1365.cif
_cod_data_source_block PdL2
_cod_depositor_comments
;
The following automatic conversions were performed:

'_refine_ls_weighting_scheme' value 'calc w =
1/[\s^2^(Fo^2^)+(0.0281P)^2^] where P=(Fo^2^+2Fc^2^)/3' was changed
to 'calc'. New tag '_refine_ls_weighting_details' was created. The
value of the new tag was set to 'w = 1/[\s^2^(Fo^2^)+(0.0281P)^2^]
where P=(Fo^2^+2Fc^2^)/3'.

Automatic conversion script
Id: cif_fix_values 3143 2015-03-26 13:38:13Z robertas 
;
_cod_original_cell_volume 717.9(2)
_cod_original_sg_symbol_H-M 'P 21/n'
_cod_database_code 2007251

loop_
_symmetry_equiv_pos_as_xyz
'x, y, z'
'-x+1/2, y+1/2, -z+1/2'
'-x, -y, -z'
'x-1/2, -y-1/2, z-1/2'

loop_
_atom_site_aniso_label
_atom_site_aniso_U_11
_atom_site_aniso_U_22
_atom_site_aniso_U_33
_atom_site_aniso_U_12
_atom_site_aniso_U_13
_atom_site_aniso_U_23
Pd1 .01855(12) .01692(11) .01638(11) .00078(9) .00897(8) .00073(8)
N11 .0199(9) .0216(9) .0209(8) .0015(7) .0092(7) -.0009(7)
N12 .0227(9) .0290(10) .0281(9) .0036(8) .0113(7) -.0044(8)
C13 .0246(11) .0336(13) .0326(11) .0072(10) .0048(9) -.0089(10)
C14 .0279(12) .0243(11) .0286(11) .0050(9) -.0001(9) -.0015(9)
C15 .0227(11) .0200(10) .0199(9) -.0011(8) .0023(8) -.0011(7)
N21 .0227(9) .0195(8) .0182(8) -.0038(7) .0092(7) -.0004(6)
C22 .0243(11) .0200(10) .0172(9) -.0058(8) .0029(8) -.0015(8)
C23 .0365(13) .0262(13) .0248(11) -.0061(9) .0028(9) .0055(9)
C24 .0469(15) .0379(14) .0212(10) -.0186(11) .0124(10) .0025(9)
C25 .0387(14) .0398(14) .0263(11) -.0132(11) .0198(10) -.0045(10)
C26 .0274(12) .0282(12) .0265(10) -.0044(9) .0139(9) -.0019(9)

loop_
_atom_site_label
_atom_site_fract_x
_atom_site_fract_y
_atom_site_fract_z
_atom_site_U_iso_or_equiv
_atom_site_thermal_displace_type
_atom_site_calc_flag
_atom_site_refinement_flags
_atom_site_occupancy
_atom_site_disorder_group
_atom_site_type_symbol
Pd1 .0000 .0000 .0000 .01646(8) Uani d S 1 . Pd
N11 -.13142(14) .2591(3) -.02736(13) .0201(4) Uani d . 1 . N
N12 -.2196(2) .3108(4) .02192(14) .0257(4) Uani d . 1 . N
C13 -.2772(2) .5171(4) -.0342(2) .0307(5) Uani d . 1 . C
H13 -.3439(2) .5962(4) -.0174(2) .037 Uiso calc R 1 . H
C14 -.2275(2) .5997(5) -.1191(2) .0282(5) Uani d . 1 . C
H14 -.2512(2) .7406(5) -.1699(2) .034 Uiso calc R 1 . H
C15 -.1347(2) .4279(4) -.1126(2) .0214(4) Uani d . 1 . C
N21 .02776(14) .1895(3) -.13677(12) .0194(3) Uani d . 1 . N
C22 -.0465(2) .3918(4) -.1745(2) .0209(4) Uani d . 1 . C
C23 -.0370(2) .5383(4) -.2667(2) .0301(5) Uani d . 1 . C
H23 -.0881(2) .6813(4) -.2918(2) .036 Uiso calc R 1 . H
C24 .0486(2) .4725(4) -.3216(2) .0347(6) Uani d . 1 . C
H24 .0560(2) .5690(4) -.3854(2) .042 Uiso calc R 1 . H
C25 .1224(2) .2673(5) -.2833(2) .0329(5) Uani d . 1 . C
H25 .1809(2) .2199(5) -.3207(2) .039 Uiso calc R 1 . H
C26 .1112(2) .1302(4) -.1901(2) .0261(5) Uani d . 1 . C
H26 .1636(2) -.0096(4) -.1629(2) .031 Uiso calc R 1 . H

loop_
_atom_type_symbol
_atom_type_description
_atom_type_scat_dispersion_real
_atom_type_scat_dispersion_imag
_atom_type_scat_source
C C 0.0033 0.0016 'International Tables Vol C Tables 4.2.6.8 and 6.1.1.4'
H H 0.0000 0.0000 'International Tables Vol C Tables 4.2.6.8 and 6.1.1.4'
N N 0.0061 0.0033 'International Tables Vol C Tables 4.2.6.8 and 6.1.1.4'
Pd Pd -0.9988 1.0072 'International Tables Vol C Tables 4.2.6.8 and 6.1.1.4'

loop_
_geom_angle_atom_site_label_1
_geom_angle_atom_site_label_2
_geom_angle_atom_site_label_3
_geom_angle_site_symmetry_1
_geom_angle_site_symmetry_3
_geom_angle
_geom_angle_publ_flag
N11 Pd1 N11 . 3 180.0 yes
N11 Pd1 N21 . . 79.71(7) yes
N11 Pd1 N21 3 . 100.29(6) yes
N11 Pd1 N21 . 3 100.29(6) yes
N11 Pd1 N21 3 3 79.71(6) yes
N21 Pd1 N21 . 3 180.0 yes
N12 N11 C15 . . 110.2(2) ?
N12 N11 Pd1 . . 134.55(13) ?
C15 N11 Pd1 . . 115.22(13) ?
C13 N12 N11 . . 105.6(2) ?
N12 C13 C14 . . 111.8(2) ?
C13 C14 C15 . . 103.7(2) ?
N11 C15 C14 . . 108.7(2) ?
N11 C15 C22 . . 116.2(2) ?
C14 C15 C22 . . 135.1(2) ?
C26 N21 C22 . . 119.4(2) ?
C26 N21 Pd1 . . 125.57(15) ?
C22 N21 Pd1 . . 115.02(12) ?
N21 C22 C23 . . 121.0(2) ?
N21 C22 C15 . . 113.8(2) ?
C23 C22 C15 . . 125.2(2) ?
C24 C23 C22 . . 118.9(2) ?
C25 C24 C23 . . 119.6(2) ?
C24 C25 C26 . . 119.5(2) ?
N21 C26 C25 . . 121.6(2) ?

loop_
_geom_bond_atom_site_label_1
_geom_bond_atom_site_label_2
_geom_bond_site_symmetry_2
_geom_bond_distance
_geom_bond_publ_flag
Pd1 N11 . 2.002(2) yes
Pd1 N11 3 2.002(2) yes
Pd1 N21 . 2.039(2) yes
Pd1 N21 3 2.039(2) yes
N11 N12 . 1.352(2) ?
N11 C15 . 1.354(3) ?
N12 C13 . 1.350(3) ?
C13 C14 . 1.386(3) ?
C14 C15 . 1.389(3) ?
C15 C22 . 1.443(3) ?
N21 C26 . 1.344(3) ?
N21 C22 . 1.361(3) ?
C22 C23 . 1.389(3) ?
C23 C24 . 1.386(4) ?
C24 C25 . 1.371(3) ?
C25 C26 . 1.379(3) ?
